data_2003982
loop_
_publ_author_name
'Harada, J.'
'Ogawa, K.'
'Tomoda, S.'

_publ_section_title
;
 `Stiff' <i>cis</i>-Stilbenes.
 (<i>Z</i>)-6,6'-Dimethyl-1,1'-biindanylidene and
 (<i>Z</i>)-4,4',7,7'-Tetramethyl-1,1'-biindanylidene
;
_journal_issue 10
_journal_name_full 'Acta Crystallographica Section C'
_journal_page_first 2125
_journal_page_last 2127
_journal_paper_doi 10.1107/S0108270195005440
_journal_volume 51
_journal_year 1995
_chemical_compound_source synthesis
_chemical_formula_moiety 'C20 H20'
_chemical_formula_sum 'C20 H20'
_chemical_formula_weight 260.38
_chemical_melting_point 394.8
_chemical_name_systematic
;
(Z)-6,6'-dimethylbiindanylidene
;
_space_group_IT_number 15
_symmetry_cell_setting monoclinic
_symmetry_space_group_name_Hall '-C 2yc'
_symmetry_space_group_name_H-M 'C 1 2/c 1'
_cell_angle_alpha 90.
_cell_angle_beta 110.379(9)
_cell_angle_gamma 90.
_cell_formula_units_Z 4
_cell_length_a 11.263(1)
_cell_length_b 18.507(2)
_cell_length_c 7.449(1)
_cell_measurement_reflns_used 25
_cell_measurement_temperature 90
_cell_measurement_theta_max 40.0
_cell_measurement_theta_min 38.6
_cell_volume 1455.5(3)
_computing_cell_refinement 'MSC/AFC Diffractometer Control Software'
_computing_data_collection
;
MSC/AFC Diffractometer Control Software
(Molecular Structure Corporation, 1988)
;
_computing_data_reduction
;
Xtal3.2 DIFDAT ADDREF SORTRF (Hall, Flack & Stewart, 1992)
;
_computing_molecular_graphics 'ORTEP (Johnson, 1965) in Xtal3.2'
_computing_publication_material 'Xtal3.2 BONDLA CIFIO'
_computing_structure_refinement 'Xtal3.2 CRYLSQ'
_computing_structure_solution 'Xtal3.2 GENTAN'
_diffrn_ambient_temperature 90
_diffrn_measurement_device 'Rigaku AFC-6A'
_diffrn_measurement_method \q/2\q
_diffrn_radiation_monochromator graphite
_diffrn_radiation_source xray_tube
_diffrn_radiation_type CuK\a
_diffrn_radiation_wavelength 1.54184
_diffrn_reflns_av_R_equivalents .015
_diffrn_reflns_av_sigmaI/netI .01
_diffrn_reflns_limit_h_max 12
_diffrn_reflns_limit_h_min -4
_diffrn_reflns_limit_k_max 20
_diffrn_reflns_limit_k_min -4
_diffrn_reflns_limit_l_max 7
_diffrn_reflns_limit_l_min -8
_diffrn_reflns_number 1185
_diffrn_reflns_reduction_process perpendicular_monochr_Lp
_diffrn_reflns_theta_max 59.93
_diffrn_reflns_theta_min 4.78
_diffrn_standards_decay_% 0
_diffrn_standards_interval_count 100
_diffrn_standards_number 3
_exptl_absorpt_coefficient_mu 0.47
_exptl_absorpt_correction_type none
_exptl_crystal_colour colorless
_exptl_crystal_density_diffrn 1.188
_exptl_crystal_description rectangular
_exptl_crystal_F_000 560
_exptl_crystal_size_max 0.30
_exptl_crystal_size_mid 0.25
_exptl_crystal_size_min 0.20
_refine_diff_density_max .309
_refine_diff_density_min -.415
_refine_ls_extinction_method none
_refine_ls_goodness_of_fit_all 3.11
_refine_ls_goodness_of_fit_obs 3.275
_refine_ls_hydrogen_treatment refall
_refine_ls_matrix_type full
_refine_ls_number_constraints 0
_refine_ls_number_parameters 131
_refine_ls_number_reflns 978
_refine_ls_number_restraints 0
_refine_ls_R_factor_all .057
_refine_ls_R_factor_obs .052
_refine_ls_shift/esd_max .46
_refine_ls_shift/esd_mean .058
_refine_ls_structure_factor_coef F
_refine_ls_weighting_details 'w = 1/[\s^2^(F) + 0.0002F^2^]'
_refine_ls_weighting_scheme calc
_refine_ls_wR_factor_all .066
_refine_ls_wR_factor_obs .066
_reflns_limit_h_max 12
_reflns_limit_h_min 0
_reflns_limit_k_max 20
_reflns_limit_k_min 0
_reflns_limit_l_max 7
_reflns_limit_l_min -8
_reflns_number_observed 978
_reflns_number_total 1082
_reflns_observed_criterion refl_observed_if_Inet_>2.0_sigma(Inet)
_cod_data_source_file as1182.cif
_cod_data_source_block 1
_cod_depositor_comments
;
The following automatic conversions were performed:

'_refine_ls_weighting_scheme' value 'w = 1/[\s^2^(F) + 0.0002F^2^]'
was changed to 'calc'. New tag '_refine_ls_weighting_details' was
created. The value of the new tag was set to 'w = 1/[\s^2^(F) +
0.0002F^2^]'.

Automatic conversion script
Id: cif_fix_values 3143 2015-03-26 13:38:13Z robertas 
;
_cod_original_sg_symbol_Hall -C_2yc
_cod_original_sg_symbol_H-M 'C 2/c'
_cod_database_code 2003982

loop_
_symmetry_equiv_pos_as_xyz
+x,+y,+z
-x,+y,1/2-z
-x,-y,-z
+x,-y,1/2+z
1/2+x,1/2+y,+z
1/2-x,1/2+y,1/2-z
1/2-x,1/2-y,-z
1/2+x,1/2-y,1/2+z

loop_
_atom_site_aniso_label
_atom_site_aniso_U_11
_atom_site_aniso_U_22
_atom_site_aniso_U_33
_atom_site_aniso_U_12
_atom_site_aniso_U_13
_atom_site_aniso_U_23
C1 .0270(10) .0100(10) .0110(10) -.0021(8) .0070(9) -.0001(8)
C2 .0350(10) .0110(10) .0190(10) -.0064(9) .0120(10) -.0017(9)
C3 .0320(10) .0210(10) .0180(10) -.0130(10) .0100(10) -.0046(9)
C4 .0200(10) .0320(10) .0180(10) -.0070(10) .0063(9) .0019(9)
C5 .0210(10) .0280(10) .0180(10) .0027(9) .0087(9) .0039(9)
C6 .0240(10) .0180(10) .0130(10) .0019(9) .0090(9) .0024(8)
C7 .0190(10) .0140(10) .0130(10) -.0020(8) .0066(9) .0003(8)
C8 .0220(10) .0140(10) .0100(10) -.0029(8) .0080(8) .0012(7)
C9 .0250(10) .0190(10) .0120(10) -.0068(9) .0072(9) .0005(8)
C10 .0310(10) .0140(10) .0250(10) .0057(9) .0120(10) -.0007(9)

loop_
_atom_site_label
_atom_site_fract_x
_atom_site_fract_y
_atom_site_fract_z
_atom_site_U_iso_or_equiv
_atom_site_thermal_displace_type
C1 .5632(2) .4583(1) .7672(3) .0158(9) Uani
C2 .6365(2) .5292(1) .7975(3) .021(1) Uani
C3 .7768(2) .5093(1) .8925(3) .023(1) Uani
C4 .8843(2) .3843(1) .8945(3) .023(1) Uani
C5 .8669(2) .3113(1) .8496(3) .022(1) Uani
C6 .7453(2) .2820(1) .7673(3) .017(1) Uani
C7 .6408(2) .3272(1) .7339(3) .015(1) Uani
C8 .6563(2) .4002(1) .7870(3) .0147(9) Uani
C9 .7795(2) .4288(1) .8620(3) .019(1) Uani
C10 .7282(2) .2031(1) .7153(3) .023(1) Uani
H21 .609(2) .565(1) .876(3) .025(6) Uiso
H22 .619(2) .553(1) .674(4) .027(6) Uiso
H31 .804(2) .523(1) 1.031(3) .026(6) Uiso
H32 .836(2) .535(1) .833(3) .030(6) Uiso
H4 .970(2) .405(1) .947(3) .030(6) Uiso
H5 .943(2) .278(1) .876(4) .033(7) Uiso
H7 .555(2) .306(1) .667(3) .015(5) Uiso
H101 .783(3) .187(2) .633(5) .09(1) Uiso
H103 .631(4) .189(2) .662(6) .11(1) Uiso
H102 .753(3) .169(2) .824(5) .08(1) Uiso

loop_
_atom_type_symbol
_atom_type_description
_atom_type_scat_source
_atom_type_scat_dispersion_real
_atom_type_scat_dispersion_imag
C carbon
;International Tables for X-ray Crystallography (1974, Vol. IV, Tables 2.2B
 and
2.3.1)
;
.017 .009
H hydrogen
;International Tables for X-ray Crystallography (1974, Vol. IV, Tables 2.2B
 and
2.3.1)
;
0 0

loop_
_geom_angle_atom_site_label_1
_geom_angle_atom_site_label_2
_geom_angle_atom_site_label_3
_geom_angle_site_symmetry_3
_geom_angle
_geom_angle_publ_flag
C2 C1 C8 . 106.5(2) yes
C2 C1 C1 2_656 120.4(2) yes
C8 C1 C1 2_656 133.1(2) yes
C1 C2 C3 . 106.2(2) yes
C1 C2 H21 . 113.0(10) ?
C1 C2 H22 . 109.0(10) ?
C3 C2 H21 . 111.0(10) ?
C3 C2 H22 . 112.0(10) ?
H21 C2 H22 . 105(2) ?
C2 C3 C9 . 103.8(2) yes
C2 C3 H31 . 108.0(10) ?
C2 C3 H32 . 114.0(10) ?
C9 C3 H31 . 113.0(10) ?
C9 C3 H32 . 110.0(10) ?
H31 C3 H32 . 108(2) ?
C5 C4 C9 . 119.6(2) yes
C5 C4 H4 . 120.0(10) ?
C9 C4 H4 . 120.0(10) ?
C4 C5 C6 . 121.1(2) yes
C4 C5 H5 . 120.0(10) ?
C6 C5 H5 . 118.0(10) ?
C5 C6 C7 . 118.9(2) yes
C5 C6 C10 . 120.4(2) yes
C7 C6 C10 . 120.7(2) yes
C6 C7 C8 . 120.8(2) yes
C6 C7 H7 . 118.0(10) ?
C8 C7 H7 . 121.0(10) ?
C1 C8 C7 . 131.4(2) yes
C1 C8 C9 . 109.5(2) yes
C7 C8 C9 . 119.0(2) yes
C3 C9 C4 . 128.2(2) yes
C3 C9 C8 . 111.3(2) yes
C4 C9 C8 . 120.5(2) yes
C6 C10 H101 . 112(2) ?
C6 C10 H103 . 111(2) ?
C6 C10 H102 . 115(2) ?
H101 C10 H103 . 117(3) ?
H101 C10 H102 . 104(3) ?
H103 C10 H102 . 96(3) ?

loop_
_geom_bond_atom_site_label_1
_geom_bond_atom_site_label_2
_geom_bond_site_symmetry_2
_geom_bond_distance
_geom_bond_publ_flag
C1 C2 . 1.524(3) yes
C1 C8 . 1.474(3) yes
C1 C1 2_656 1.356(3) yes
C2 C3 . 1.535(3) yes
C2 H21 . 1.00(3) ?
C2 H22 . .98(3) ?
C3 C9 . 1.509(3) yes
C3 H31 . 1.00(2) ?
C3 H32 . 1.04(3) ?
C4 C5 . 1.389(3) yes
C4 C9 . 1.389(3) yes
C4 H4 . .98(2) ?
C5 C6 . 1.400(3) yes
C5 H5 . 1.01(3) ?
C6 C7 . 1.393(3) yes
C6 C10 . 1.507(3) yes
C7 C8 . 1.401(3) yes
C7 H7 . 1.00(2) ?
C8 C9 . 1.406(3) yes
C10 H101 . 1.05(5) ?
C10 H103 . 1.06(4) ?
C10 H102 . .98(4) ?

loop_
_geom_torsion_atom_site_label_1
_geom_torsion_atom_site_label_2
_geom_torsion_atom_site_label_3
_geom_torsion_atom_site_label_4
_geom_torsion_site_symmetry_1
_geom_torsion_site_symmetry_3
_geom_torsion_site_symmetry_4
_geom_torsion
_geom_torsion_publ_flag
C8 C1 C2 C3 . . . -16.4(2) yes
C8 C1 C2 H21 . . . -139.0(10) ?
C8 C1 C2 H22 . . . 105(2) ?
C1 C1 C2 C3 2_656 . . 162.7(2) ?
C1 C1 C2 H21 2_656 . . 40.0(10) ?
C1 C1 C2 H22 2_656 . . -76(2) ?
C2 C1 C8 C7 . . . -164.1(2) ?
C2 C1 C8 C9 . . . 11.3(2) yes
C1 C1 C8 C7 2_656 . . 17.0(4) yes
C1 C1 C8 C9 2_656 . . -167.6(2) yes
C1 C2 C3 C9 . . . 15.0(2) yes
C1 C2 C3 H31 . . . -105.0(10) ?
C1 C2 C3 H32 . . . 134.0(10) ?
H21 C2 C3 C9 . . . 139(2) ?
H21 C2 C3 H31 . . . 19(2) ?
H21 C2 C3 H32 . . . -102(2) ?
H22 C2 C3 C9 . . . -104(2) ?
H22 C2 C3 H31 . . . 136(2) ?
H22 C2 C3 H32 . . . 15(2) ?
C2 C3 C9 C4 . . . 169.8(2) ?
C2 C3 C9 C8 . . . -8.6(3) yes
C2 C1 C1 C2 . 2_656 2_656 6.7(3) yes
C8 C1 C1 C8 . 2_656 2_656 4.3(4) yes
H31 C3 C9 C4 . . . -73(2) ?
H31 C3 C9 C8 . . . 109(2) ?
H32 C3 C9 C4 . . . 48.0(10) ?
H32 C3 C9 C8 . . . -131.0(10) ?
C9 C4 C5 C6 . . . 1.7(3) ?
C9 C4 C5 H5 . . . -179(2) ?
H4 C4 C5 C6 . . . -177(2) ?
H4 C4 C5 H5 . . . 2(3) ?
C5 C4 C9 C3 . . . -177.3(2) ?
C5 C4 C9 C8 . . . 1.0(3) ?
H4 C4 C9 C3 . . . 2(2) ?
H4 C4 C9 C8 . . . -180(2) ?
C4 C5 C6 C7 . . . -1.2(3) ?
C4 C5 C6 C10 . . . 178.6(2) ?
H5 C5 C6 C7 . . . 179(2) ?
H5 C5 C6 C10 . . . -1(2) ?
C5 C6 C7 C8 . . . -2.0(3) ?
C5 C6 C7 H7 . . . 176(2) ?
C10 C6 C7 C8 . . . 178.2(2) ?
C10 C6 C7 H7 . . . -4(2) ?
C5 C6 C10 H101 . . . -51(2) ?
C5 C6 C10 H103 . . . 177(3) ?
C5 C6 C10 H102 . . . 69(2) ?
C7 C6 C10 H101 . . . 129(2) ?
C7 C6 C10 H103 . . . -3(3) ?
C7 C6 C10 H102 . . . -112(2) ?
C6 C7 C8 C1 . . . 179.7(2) ?
C6 C7 C8 C9 . . . 4.6(3) ?
H7 C7 C8 C1 . . . 2(2) ?
H7 C7 C8 C9 . . . -173(2) ?
C1 C8 C9 C3 . . . -1.6(3) ?
C1 C8 C9 C4 . . . 179.8(2) ?
C7 C8 C9 C3 . . . 174.5(2) ?
C7 C8 C9 C4 . . . -4.1(3) ?
